data_4310286
loop_
_publ_author_name
'Galina S. Matouzenko'
'Azzedine Bousseksou'
'Serguei A. Borshch'
'Monique Perrin'
'Samir Zein'
'Lionel Salmon'
'Gabor Molnar'
'Sylvain Lecocq'

_publ_contact_author_name 'Mme Galina Matouzenko'
_publ_section_title
;
 Cooperative Spin Crossover and Order-Disorder Phenomena in a Mononuclear
 Compound [Fe(DAPP)(abpt)](ClO4)2 [DAPP =
 [Bis(3-aminopropyl)(2-pyridylmethyl)amine], abpt =
 4-Amino-3,5-bis(pyridin-2-yl)-1,2,4-triazole]
;
_journal_name_full 'Inorganic Chemistry'
_journal_page_first 227
_journal_page_last 236
_journal_paper_doi 10.1021/ic034450e
_journal_volume 43
_journal_year 2004
_chemical_compound_source 'Local laboratory'
_chemical_formula_moiety 'C24 H32 Cl2 Fe N10 O8 '
_chemical_formula_sum 'C24 H32 Cl2 Fe N10 O8'
_chemical_formula_weight 715.335
_chemical_name_systematic
;
 ?
;
_space_group_IT_number 14
_symmetry_cell_setting monoclinic
_symmetry_space_group_name_Hall '-P 2yn'
_symmetry_space_group_name_H-M 'P 1 21/n 1'
_atom_sites_solution_hydrogens geom
_atom_sites_solution_primary direct
_atom_sites_solution_secondary difmap
_audit_creation_method maXus
_cell_angle_alpha 90.00
_cell_angle_beta 97.787(2)
_cell_angle_gamma 90.00
_cell_formula_units_Z 4
_cell_length_a 9.4249(2)
_cell_length_b 26.5258(9)
_cell_length_c 12.4093(4)
_cell_measurement_reflns_used 28562
_cell_measurement_temperature 293
_cell_measurement_theta_max 27.485
_cell_measurement_theta_min 0.998
_cell_volume 3073.75(16)
_computing_data_collection KappaCCD
_computing_data_reduction 'Denzo and Scalepak (Otwinowski & Minor, 1997)'
_computing_molecular_graphics PLATON
_computing_structure_refinement 'SHELXL-97  (Sheldrick, 1997)'
_computing_structure_solution 'SIR92 (Altomare et al., 1994)'
_diffrn_measured_fraction_theta_full 0.965
_diffrn_measured_fraction_theta_max 0.965
_diffrn_measurement_device_type 'NONIUS Kappa CCD'
_diffrn_measurement_method 'area detector'
_diffrn_radiation_source 'fine-focus sealed tube'
_diffrn_radiation_type ' MoK\a'
_diffrn_radiation_wavelength_id all
_diffrn_reflns_limit_h_max 12
_diffrn_reflns_limit_h_min -9
_diffrn_reflns_limit_k_max 34
_diffrn_reflns_limit_k_min -29
_diffrn_reflns_limit_l_max 15
_diffrn_reflns_limit_l_min -16
_diffrn_reflns_number 27144
_diffrn_reflns_theta_full 27.51
_diffrn_reflns_theta_max 27.52
_exptl_absorpt_coefficient_mu 0.728
_exptl_absorpt_correction_T_max 0.946
_exptl_absorpt_correction_T_min 0.743
_exptl_absorpt_correction_type integration
_exptl_absorpt_process_details
;
Gaussian integration (Coppens, 1970)
;
_exptl_crystal_colour Red
_exptl_crystal_density_diffrn 1.546
_exptl_crystal_density_method 'not measured'
_exptl_crystal_description Prism
_exptl_crystal_size_max 0.75
_exptl_crystal_size_mid 0.15
_exptl_crystal_size_min 0.08
_refine_diff_density_max 0.684
_refine_diff_density_min -0.581
_refine_diff_density_rms 0.088
_refine_ls_extinction_method none
_refine_ls_goodness_of_fit_ref 1.072
_refine_ls_hydrogen_treatment refxyz
_refine_ls_matrix_type full
_refine_ls_number_parameters 456
_refine_ls_number_reflns 6976
_refine_ls_number_restraints 24
_refine_ls_restrained_S_all 1.075
_refine_ls_R_factor_all 0.1473
_refine_ls_R_factor_gt 0.0739
_refine_ls_shift/su_max 1.832
_refine_ls_shift/su_mean 0.105
_refine_ls_structure_factor_coef Fsqd
_refine_ls_weighting_details 'calc w=1/[\s^2^(Fo^2^)+(0.1001P)^2^+0.0000P] where P=(Fo^2^+2Fc^2^)/3'
_refine_ls_weighting_scheme calc
_refine_ls_wR_factor_gt 0.1824
_refine_ls_wR_factor_ref 0.2050
_reflns_number_gt 3787
_reflns_number_total 6976
_reflns_threshold_expression >2sigma(I)
_cod_data_source_file ic034450esi20031024_010505.cif
_cod_data_source_block global
_cod_depositor_comments
;
The following automatic conversions were performed:
'_symmetry_cell_setting' value 'Monoclinic' changed to 'monoclinic'
according to '/home/saulius/struct/CIF-dictionaries/cif_core.dic'
dictionary named 'cif_core.dic' version 2.4.1 from 2010-06-29.

Automatic conversion script
Id: cif_fix_enum 1527 2010-12-29 10:47:43Z saulius 
;
_cod_original_cell_volume 3073.8(2)
_cod_original_sg_symbol_H-M 'P 21/n '
_cod_original_formula_sum 'C24 H32 Cl2 Fe N10 O8 '
_cod_database_code 4310286

loop_
_symmetry_equiv_pos_as_xyz
+X,+Y,+Z
-X,-Y,-Z
'-X+ 1/2,+Y+ 1/2,-Z+ 1/2'
'+X+ 1/2,-Y+ 1/2,+Z+ 1/2'

loop_
_atom_site_label
_atom_site_type_symbol
_atom_site_fract_x
_atom_site_fract_y
_atom_site_fract_z
_atom_site_U_iso_or_equiv
_atom_site_adp_type
_atom_site_occupancy
_atom_site_calc_flag
_atom_site_refinement_flags
_atom_site_disorder_assembly
_atom_site_disorder_group
Fe1 Fe 0.18963(5) 0.13320(2) 0.98522(4) 0.0410(2) Uani 1 d . . .
N1 N 0.4146(3) 0.14012(14) 1.0675(3) 0.0498(9) Uani 1 d . . .
N2 N 0.0914(4) 0.15579(15) 1.1258(3) 0.0539(9) Uani 1 d . . .
H2A H 0.0308 0.1812 1.1044 0.065 Uiso 1 calc R . .
H2B H 0.0375 0.1297 1.1429 0.065 Uiso 1 calc R . .
N3 N 0.1694(4) 0.05335(15) 1.0210(3) 0.0603(10) Uani 1 d . . .
H3A H 0.1267 0.0507 1.0813 0.072 Uiso 1 calc R . .
H3B H 0.1101 0.0394 0.9660 0.072 Uiso 1 calc R . .
N4 N 0.2426(4) 0.21109(14) 0.9515(3) 0.0518(9) Uani 1 d . . .
N5 N -0.0094(3) 0.13729(14) 0.8626(3) 0.0508(9) Uani 1 d . . .
N6 N 0.2551(3) 0.11044(14) 0.8302(3) 0.0421(8) Uani 1 d . . .
N60 N 0.2114(3) 0.09945(12) 0.6557(2) 0.0394(8) Uani 1 d . . .
N61 N 0.3798(3) 0.09348(13) 0.7961(3) 0.0471(9) Uani 1 d . . .
N63 N 0.4304(4) 0.07901(15) 0.5141(3) 0.0601(10) Uani 1 d . . .
N600 N 0.1362(4) 0.09726(16) 0.5491(3) 0.0623(11) Uani 1 d . . .
H60A H 0.0472 0.1055 0.5376 0.075 Uiso 1 calc R . .
H60B H 0.1794 0.0877 0.4959 0.075 Uiso 1 calc R . .
C20 C 0.4369(5) 0.1610(2) 1.1808(4) 0.0698(15) Uani 1 d GD . .
H20A H 0.3517 0.1767 1.2017 0.084 Uiso 0.487(17) d PG . .
H20B H 0.5084 0.1873 1.1795 0.084 Uiso 0.487(17) d PG . .
H20C H 0.5401 0.1595 1.2002 0.084 Uiso 0.513(17) d PG . .
H20D H 0.4100 0.1964 1.1793 0.084 Uiso 0.513(17) d PG . .
C21A C 0.3221(6) 0.1968(3) 1.2147(9) 0.064(4) Uani 0.513(17) d PGD . .
H21A H 0.3481 0.2098 1.2878 0.077 Uiso 0.513(17) d PG . .
H21B H 0.2980 0.2256 1.1676 0.077 Uiso 0.513(17) d PG . .
C21B C 0.3270(7) 0.1490(5) 1.2584(8) 0.110(7) Uani 0.487(17) d PGD . .
H21C H 0.2379 0.1330 1.2704 0.132 Uiso 0.487(17) d PG . .
H21D H 0.3404 0.1778 1.3072 0.132 Uiso 0.487(17) d PG . .
C22 C 0.1772(5) 0.1716(3) 1.2245(5) 0.095(2) Uani 1 d GD . .
H22C H 0.2019 0.1928 1.1661 0.114 Uiso 0.513(17) d PG . .
H22D H 0.1649 0.1936 1.2849 0.114 Uiso 0.513(17) d PG . .
H22A H 0.1069 0.1658 1.2734 0.114 Uiso 0.487(17) d PG . .
H22B H 0.2105 0.2060 1.2362 0.114 Uiso 0.487(17) d PG . .
C30 C 0.3022(6) 0.0229(2) 1.0374(4) 0.0728(15) Uani 1 d . . .
H30A H 0.3351 0.0176 0.9676 0.087 Uiso 1 calc R . .
H30B H 0.2806 -0.0098 1.0659 0.087 Uiso 1 calc R . .
C31 C 0.4204(6) 0.0467(2) 1.1133(4) 0.0738(15) Uani 1 d . . .
H31A H 0.4918 0.0210 1.1356 0.089 Uiso 1 calc R . .
H31B H 0.3816 0.0577 1.1779 0.089 Uiso 1 calc R . .
C32 C 0.4943(5) 0.0910(2) 1.0686(4) 0.0653(14) Uani 1 d . . .
H32A H 0.5874 0.0952 1.1117 0.078 Uiso 1 calc R . .
H32B H 0.5102 0.0831 0.9949 0.078 Uiso 1 calc R . .
C40 C 0.1520(6) 0.2496(2) 0.9236(4) 0.0674(13) Uani 1 d . . .
H40 H 0.0538 0.2442 0.9175 0.081 Uiso 1 calc R . .
C41 C 0.2028(8) 0.2973(2) 0.9036(4) 0.0820(17) Uani 1 d . . .
H41 H 0.1389 0.3237 0.8858 0.098 Uiso 1 calc R . .
C42 C 0.3446(9) 0.3054(2) 0.9102(5) 0.092(2) Uani 1 d . . .
H42 H 0.3790 0.3368 0.8928 0.111 Uiso 1 calc R . .
C43 C 0.4371(7) 0.2674(3) 0.9422(4) 0.0797(17) Uani 1 d . . .
H43 H 0.5353 0.2732 0.9507 0.096 Uiso 1 calc R . .
C44 C 0.3853(5) 0.21991(19) 0.9622(3) 0.0552(12) Uani 1 d . . .
C45 C 0.4786(4) 0.1758(2) 0.9948(4) 0.0580(12) Uani 1 d . . .
H45A H 0.5696 0.1877 1.0319 0.070 Uiso 1 calc R . .
H45B H 0.4971 0.1579 0.9300 0.070 Uiso 1 calc R . .
C50 C -0.1378(4) 0.1543(2) 0.8814(4) 0.0614(13) Uani 1 d . . .
H50 H -0.1556 0.1572 0.9531 0.074 Uiso 1 calc R . .
C51 C -0.2435(4) 0.1677(2) 0.8001(4) 0.0628(13) Uani 1 d . . .
H51 H -0.3302 0.1801 0.8169 0.075 Uiso 1 calc R . .
C52 C -0.2219(5) 0.1629(2) 0.6943(4) 0.0644(13) Uani 1 d . . .
H52 H -0.2930 0.1717 0.6381 0.077 Uiso 1 calc R . .
C53 C -0.0908(4) 0.14451(18) 0.6727(4) 0.0544(11) Uani 1 d . . .
H53 H -0.0724 0.1409 0.6014 0.065 Uiso 1 calc R . .
C54 C 0.0114(4) 0.13172(15) 0.7581(3) 0.0416(9) Uani 1 d . . .
C60 C 0.1564(4) 0.11384(16) 0.7465(3) 0.0393(9) Uani 1 d . . .
C61 C 0.3520(4) 0.08779(15) 0.6901(3) 0.0386(9) Uani 1 d . . .
C62 C 0.4594(4) 0.07253(15) 0.6218(3) 0.0440(9) Uani 1 d . . .
C64 C 0.5341(6) 0.0658(2) 0.4558(4) 0.0751(15) Uani 1 d . . .
H64 H 0.5157 0.0698 0.3807 0.090 Uiso 1 calc R . .
C65 C 0.6649(6) 0.0467(2) 0.4978(5) 0.0744(15) Uani 1 d . . .
H65 H 0.7335 0.0388 0.4531 0.089 Uiso 1 calc R . .
C66 C 0.6907(5) 0.0397(2) 0.6068(5) 0.0747(15) Uani 1 d . . .
H66 H 0.7776 0.0261 0.6379 0.090 Uiso 1 calc R . .
C67 C 0.5895(5) 0.05255(18) 0.6719(4) 0.0596(12) Uani 1 d . . .
H67 H 0.6067 0.0481 0.7469 0.071 Uiso 1 calc R . .
Cl1 Cl 0.33201(12) 0.22981(5) 0.61252(10) 0.0665(4) Uani 1 d G . .
O11 O 0.3220(3) 0.28129(5) 0.5976(4) 0.138(2) Uani 1 d G . .
O12 O 0.2252(3) 0.21402(13) 0.6705(3) 0.140(2) Uani 1 d G . .
O13 O 0.3162(4) 0.20611(15) 0.51282(19) 0.167(3) Uani 1 d G . .
O14 O 0.4635(2) 0.21802(13) 0.6694(3) 0.184(3) Uani 1 d G . .
Cl2 Cl 0.92768(15) 0.03282(6) 0.26005(13) 0.0816(4) Uani 1 d D . .
O21 O 1.0090(8) 0.0102(4) 0.1896(5) 0.38(3) Uani 0.457(11) d PD . .
O22 O 0.9726(6) 0.0165(3) 0.3647(3) 0.089(4) Uani 0.457(11) d PD . .
O23 O 0.7856(4) 0.0200(4) 0.2316(5) 0.102(4) Uani 0.457(11) d PD . .
O24 O 0.9423(12) 0.08437(9) 0.2552(8) 0.238(13) Uani 0.457(11) d PD . .
O22A O 0.8617(12) 0.0087(3) 0.3381(7) 0.53(3) Uani 0.543(11) d PD . .
O23A O 0.8284(10) 0.0610(3) 0.1940(6) 0.47(3) Uani 0.543(11) d PD . .
O24A O 1.0339(7) 0.0641(3) 0.3096(8) 0.240(11) Uani 0.543(11) d PD . .
O21A O 0.9873(9) -0.0026(3) 0.1982(5) 0.093(3) Uani 0.543(11) d PD . .

loop_
_atom_site_aniso_label
_atom_site_aniso_U_11
_atom_site_aniso_U_22
_atom_site_aniso_U_33
_atom_site_aniso_U_23
_atom_site_aniso_U_13
_atom_site_aniso_U_12
Fe1 0.0339(3) 0.0518(4) 0.0380(3) -0.0013(3) 0.0071(2) 0.0031(2)
N1 0.0421(17) 0.067(3) 0.040(2) -0.0020(17) 0.0050(14) 0.0088(16)
N2 0.0526(19) 0.056(2) 0.054(2) 0.0001(18) 0.0135(17) 0.0067(17)
N3 0.064(2) 0.064(3) 0.056(2) 0.0006(19) 0.0185(18) -0.0029(19)
N4 0.056(2) 0.056(2) 0.042(2) 0.0018(17) 0.0021(16) -0.0084(18)
N5 0.0367(17) 0.066(3) 0.052(2) -0.0028(17) 0.0123(15) 0.0009(15)
N6 0.0346(15) 0.056(2) 0.0373(19) -0.0005(16) 0.0102(13) 0.0055(15)
N60 0.0427(17) 0.044(2) 0.0317(17) -0.0013(14) 0.0071(13) 0.0038(14)
N61 0.0395(17) 0.062(2) 0.041(2) -0.0029(16) 0.0102(14) 0.0072(15)
N63 0.071(2) 0.071(3) 0.043(2) -0.0019(19) 0.0216(18) 0.008(2)
N600 0.0496(19) 0.099(3) 0.036(2) -0.0152(19) -0.0033(16) 0.0130(19)
C20 0.049(2) 0.111(5) 0.048(3) -0.012(3) 0.002(2) 0.001(3)
C21A 0.047(5) 0.086(9) 0.060(7) -0.038(6) 0.008(4) 0.003(5)
C21B 0.111(12) 0.153(19) 0.069(10) -0.040(10) 0.022(8) -0.025(10)
C22 0.074(4) 0.162(7) 0.051(3) -0.037(4) 0.015(3) -0.011(4)
C30 0.094(4) 0.061(3) 0.067(3) 0.008(3) 0.023(3) 0.022(3)
C31 0.080(3) 0.083(4) 0.059(3) 0.012(3) 0.013(3) 0.033(3)
C32 0.048(2) 0.096(4) 0.051(3) -0.002(3) 0.003(2) 0.025(2)
C40 0.072(3) 0.070(4) 0.054(3) 0.000(2) -0.013(2) 0.006(3)
C41 0.121(5) 0.060(4) 0.057(3) 0.003(3) -0.018(3) -0.001(3)
C42 0.152(6) 0.066(4) 0.054(4) 0.014(3) -0.005(4) -0.032(4)
C43 0.093(4) 0.101(5) 0.046(3) -0.001(3) 0.011(3) -0.046(4)
C44 0.058(3) 0.070(3) 0.038(2) -0.010(2) 0.0118(19) -0.021(2)
C45 0.033(2) 0.082(4) 0.060(3) -0.007(2) 0.0108(18) -0.009(2)
C50 0.038(2) 0.093(4) 0.056(3) -0.005(3) 0.014(2) 0.009(2)
C51 0.035(2) 0.086(4) 0.069(3) -0.002(3) 0.014(2) 0.006(2)
C52 0.047(2) 0.080(4) 0.066(3) 0.008(3) 0.006(2) 0.010(2)
C53 0.046(2) 0.075(3) 0.042(2) 0.010(2) 0.0053(18) 0.007(2)
C54 0.0373(19) 0.044(2) 0.044(2) -0.0023(19) 0.0078(16) -0.0023(17)
C60 0.0407(19) 0.040(2) 0.038(2) 0.0029(18) 0.0088(16) -0.0007(17)
C61 0.044(2) 0.038(2) 0.034(2) 0.0028(17) 0.0076(16) 0.0010(16)
C62 0.050(2) 0.039(2) 0.046(3) -0.0035(19) 0.0159(18) 0.0028(18)
C64 0.103(4) 0.082(4) 0.047(3) -0.001(3) 0.037(3) -0.001(3)
C65 0.072(3) 0.080(4) 0.080(4) -0.012(3) 0.042(3) 0.000(3)
C66 0.062(3) 0.077(4) 0.089(4) -0.003(3) 0.028(3) 0.018(3)
C67 0.057(3) 0.061(3) 0.063(3) 0.000(2) 0.018(2) 0.009(2)
Cl1 0.0638(7) 0.0661(9) 0.0679(8) 0.0108(6) 0.0030(6) -0.0088(6)
O11 0.083(3) 0.085(4) 0.235(7) 0.074(4) -0.020(3) -0.014(2)
O12 0.185(5) 0.110(4) 0.143(5) -0.001(3) 0.091(4) -0.055(4)
O13 0.152(5) 0.252(9) 0.103(4) -0.066(4) 0.034(4) -0.029(5)
O14 0.140(5) 0.161(6) 0.221(7) -0.019(5) -0.087(5) 0.076(4)
Cl2 0.0854(9) 0.0782(11) 0.0872(11) -0.0087(8) 0.0331(8) -0.0122(8)
O21 0.44(4) 0.51(5) 0.24(3) -0.14(3) 0.28(3) -0.30(4)
O22 0.071(5) 0.161(11) 0.042(5) 0.017(5) 0.028(4) 0.018(5)
O23 0.070(6) 0.132(10) 0.098(8) 0.028(6) -0.009(5) -0.034(6)
O24 0.43(4) 0.050(9) 0.24(2) 0.026(10) 0.08(2) -0.073(14)
O22A 0.92(6) 0.079(10) 0.77(6) -0.027(19) 0.79(6) -0.08(2)
O23A 0.34(3) 0.133(17) 0.81(7) -0.05(3) -0.35(4) 0.072(17)
O24A 0.38(2) 0.094(11) 0.196(16) 0.042(10) -0.129(15) -0.101(13)
O21A 0.103(6) 0.109(7) 0.069(5) -0.028(5) 0.021(4) 0.014(5)

loop_
_atom_type_symbol
_atom_type_description
_atom_type_scat_dispersion_real
_atom_type_scat_dispersion_imag
_atom_type_scat_source
C C 0.0033 0.0016 'International Tables Vol C Tables 4.2.6.8 and 6.1.1.4'
H H 0.0000 0.0000 'International Tables Vol C Tables 4.2.6.8 and 6.1.1.4'
Fe Fe 0.3463 0.8444 'International Tables Vol C Tables 4.2.6.8 and 6.1.1.4'
Cl Cl 0.1484 0.1585 'International Tables Vol C Tables 4.2.6.8 and 6.1.1.4'
O O 0.0106 0.0060 'International Tables Vol C Tables 4.2.6.8 and 6.1.1.4'
N N 0.0061 0.0033 'International Tables Vol C Tables 4.2.6.8 and 6.1.1.4'

loop_
_diffrn_radiation_wavelength
0.71073

loop_
_exptl_crystal_face_index_h
_exptl_crystal_face_index_k
_exptl_crystal_face_index_l
_exptl_crystal_face_perp_dist
0 0 -1 0.038
0 0 1 0.038
0 -1 0 0.062
0 1 0 0.062
-16 -2 -1 0.250
16 2 1 0.500

loop_
_geom_angle_atom_site_label_1
_geom_angle_atom_site_label_2
_geom_angle_atom_site_label_3
_geom_angle
_geom_angle_site_symmetry_1
_geom_angle_site_symmetry_3
_geom_angle_publ_flag
N2 Fe1 N3 92.66(15) . . ?
N2 Fe1 N4 91.51(14) . . ?
N3 Fe1 N4 171.81(13) . . ?
N2 Fe1 N6 171.16(13) . . ?
N3 Fe1 N6 87.34(14) . . ?
N4 Fe1 N6 89.62(13) . . ?
N2 Fe1 N1 95.29(13) . . ?
N3 Fe1 N1 95.20(14) . . ?
N4 Fe1 N1 77.39(13) . . ?
N6 Fe1 N1 93.51(12) . . ?
N2 Fe1 N5 97.03(13) . . ?
N3 Fe1 N5 95.54(14) . . ?
N4 Fe1 N5 90.93(13) . . ?
N6 Fe1 N5 74.18(12) . . ?
N1 Fe1 N5 163.23(13) . . ?
C45 N1 C20 108.4(4) . . ?
C45 N1 C32 108.3(3) . . ?
C20 N1 C32 107.8(3) . . ?
C45 N1 Fe1 102.3(2) . . ?
C20 N1 Fe1 117.6(2) . . ?
C32 N1 Fe1 112.0(3) . . ?
C22 N2 Fe1 121.0(3) . . ?
C22 N2 H2A 107.1 . . ?
Fe1 N2 H2A 107.1 . . ?
C22 N2 H2B 107.1 . . ?
Fe1 N2 H2B 107.1 . . ?
H2A N2 H2B 106.8 . . ?
C22 N2 H22C 39.0 . . ?
Fe1 N2 H22C 95.6 . . ?
H2A N2 H22C 89.5 . . ?
H2B N2 H22C 146.1 . . ?
C30 N3 Fe1 117.6(3) . . ?
C30 N3 H3A 107.9 . . ?
Fe1 N3 H3A 107.9 . . ?
C30 N3 H3B 107.9 . . ?
Fe1 N3 H3B 107.9 . . ?
H3A N3 H3B 107.2 . . ?
C40 N4 C44 118.7(4) . . ?
C40 N4 Fe1 128.0(3) . . ?
C44 N4 Fe1 113.3(3) . . ?
C50 N5 C54 117.2(4) . . ?
C50 N5 Fe1 126.0(3) . . ?
C54 N5 Fe1 115.4(2) . . ?
C60 N6 N61 109.0(3) . . ?
C60 N6 Fe1 115.3(2) . . ?
N61 N6 Fe1 135.7(2) . . ?
C60 N60 C61 105.4(3) . . ?
C60 N60 N600 126.0(3) . . ?
C61 N60 N600 128.6(3) . . ?
C61 N61 N6 106.4(3) . . ?
C62 N63 C64 116.1(4) . . ?
N60 N600 H60A 120.0 . . ?
N60 N600 H60B 120.0 . . ?
H60A N600 H60B 120.0 . . ?
N1 C20 C21A 118.0(5) . . ?
N1 C20 C21B 119.3(6) . . ?
C21A C20 C21B 53.1(6) . . ?
N1 C20 H20A 113.2 . . ?
C21A C20 H20A 12.9 . . ?
C21B C20 H20A 43.2 . . ?
N1 C20 H20B 105.0 . . ?
C21A C20 H20B 94.5 . . ?
C21B C20 H20B 133.3 . . ?
H20A C20 H20B 107.4 . . ?
N1 C20 H20C 103.0 . . ?
C21A C20 H20C 132.6 . . ?
C21B C20 H20C 124.9 . . ?
H20A C20 H20C 142.2 . . ?
H20B C20 H20C 50.2 . . ?
N1 C20 H20D 109.6 . . ?
C21A C20 H20D 38.7 . . ?
C21B C20 H20D 90.9 . . ?
H20A C20 H20D 50.8 . . ?
H20B C20 H20D 59.1 . . ?
H20C C20 H20D 107.2 . . ?
C21B C21A C22 63.5(3) . . ?
C21B C21A C20 63.5(3) . . ?
C22 C21A C20 114.7(4) . . ?
C21B C21A H20A 48.2 . . ?
C22 C21A H20A 94.7 . . ?
C20 C21A H20A 20.0 . . ?
C21B C21A H20D 100.3 . . ?
C22 C21A H20D 146.7 . . ?
C20 C21A H20D 37.8 . . ?
H20A C21A H20D 56.7 . . ?
C21B C21A H21A 88.2 . . ?
C22 C21A H21A 101.3 . . ?
C20 C21A H21A 112.1 . . ?
H20A C21A H21A 118.3 . . ?
H20D C21A H21A 107.4 . . ?
C21B C21A H21B 162.8 . . ?
C22 C21A H21B 104.6 . . ?
C20 C21A H21B 115.8 . . ?
H20A C21A H21B 125.8 . . ?
H20D C21A H21B 83.2 . . ?
H21A C21A H21B 106.9 . . ?
C21B C21A H21D 43.1 . . ?
C22 C21A H21D 76.4 . . ?
C20 C21A H21D 89.3 . . ?
H20A C21A H21D 83.3 . . ?
H20D C21A H21D 112.7 . . ?
H21A C21A H21D 45.3 . . ?
H21B C21A H21D 150.1 . . ?
C21B C21A H22C 95.5 . . ?
C22 C21A H22C 39.1 . . ?
C20 C21A H22C 117.0 . . ?
H20A C21A H22C 102.4 . . ?
H20D C21A H22C 124.0 . . ?
H21A C21A H22C 126.6 . . ?
H21B C21A H22C 69.0 . . ?
H21D C21A H22C 115.3 . . ?
C21B C21A H22B 95.1 . . ?
C22 C21A H22B 39.0 . . ?
C20 C21A H22B 153.7 . . ?
H20A C21A H22B 133.7 . . ?
H20D C21A H22B 162.9 . . ?
H21A C21A H22B 80.2 . . ?
H21B C21A H22B 79.9 . . ?
H21D C21A H22B 83.7 . . ?
H22C C21A H22B 46.4 . . ?
C21A C21B C22 63.5(3) . . ?
C21A C21B C20 63.5(3) . . ?
C22 C21B C20 114.7(4) . . ?
C21A C21B H20A 26.3 . . ?
C22 C21B H20A 80.0 . . ?
C20 C21B H20A 38.5 . . ?
C21A C21B H21C 118.6 . . ?
C22 C21B H21C 55.3 . . ?
C20 C21B H21C 148.8 . . ?
H20A C21B H21C 132.4 . . ?
C21A C21B H21D 61.2 . . ?
C22 C21B H21D 84.4 . . ?
C20 C21B H21D 100.7 . . ?
H20A C21B H21D 81.3 . . ?
H21C C21B H21D 106.9 . . ?
N2 C22 C21B 120.6(7) . . ?
N2 C22 C21A 117.6(6) . . ?
C21B C22 C21A 53.1(6) . . ?
N2 C22 H21C 108.4 . . ?
C21B C22 H21C 38.9 . . ?
C21A C22 H21C 91.9 . . ?
N2 C22 H22C 72.4 . . ?
C21B C22 H22C 97.2 . . ?
C21A C22 H22C 52.0 . . ?
H21C C22 H22C 131.6 . . ?
N2 C22 H22D 136.3 . . ?
C21B C22 H22D 102.9 . . ?
C21A C22 H22D 90.0 . . ?
H21C C22 H22D 103.4 . . ?
H22C C22 H22D 107.1 . . ?
N2 C22 H22A 97.7 . . ?
C21B C22 H22A 116.5 . . ?
C21A C22 H22A 143.7 . . ?
H21C C22 H22A 84.0 . . ?
H22C C22 H22A 144.4 . . ?
H22D C22 H22A 56.5 . . ?
N2 C22 H22B 122.5 . . ?
C21B C22 H22B 93.3 . . ?
C21A C22 H22B 48.0 . . ?
H21C C22 H22B 125.0 . . ?
H22C C22 H22B 57.4 . . ?
H22D C22 H22B 52.2 . . ?
H22A C22 H22B 106.9 . . ?
N3 C30 C31 113.7(4) . . ?
N3 C30 H30A 108.8 . . ?
C31 C30 H30A 108.8 . . ?
N3 C30 H30B 108.8 . . ?
C31 C30 H30B 108.8 . . ?
H30A C30 H30B 107.7 . . ?
C30 C31 C32 116.0(4) . . ?
C30 C31 H31A 108.3 . . ?
C32 C31 H31A 108.3 . . ?
C30 C31 H31B 108.3 . . ?
C32 C31 H31B 108.3 . . ?
H31A C31 H31B 107.4 . . ?
N1 C32 C31 115.1(4) . . ?
N1 C32 H32A 108.5 . . ?
C31 C32 H32A 108.5 . . ?
N1 C32 H32B 108.5 . . ?
C31 C32 H32B 108.5 . . ?
H32A C32 H32B 107.5 . . ?
N4 C40 C41 121.1(5) . . ?
N4 C40 H40 119.5 . . ?
C41 C40 H40 119.5 . . ?
C42 C41 C40 120.0(6) . . ?
C42 C41 H41 120.0 . . ?
C40 C41 H41 120.0 . . ?
C41 C42 C43 119.5(6) . . ?
C41 C42 H42 120.2 . . ?
C43 C42 H42 120.3 . . ?
C42 C43 C44 120.0(5) . . ?
C42 C43 H43 120.0 . . ?
C44 C43 H43 120.0 . . ?
N4 C44 C43 120.6(5) . . ?
N4 C44 C45 115.7(4) . . ?
C43 C44 C45 123.7(5) . . ?
C44 C45 N1 113.1(3) . . ?
C44 C45 H45A 109.0 . . ?
N1 C45 H45A 109.0 . . ?
C44 C45 H45B 109.0 . . ?
N1 C45 H45B 109.0 . . ?
H45A C45 H45B 107.8 . . ?
N5 C50 C51 123.0(4) . . ?
N5 C50 H50 118.5 . . ?
C51 C50 H50 118.5 . . ?
C52 C51 C50 119.9(4) . . ?
C52 C51 H51 120.1 . . ?
C50 C51 H51 120.0 . . ?
C51 C52 C53 118.2(4) . . ?
C51 C52 H52 120.9 . . ?
C53 C52 H52 120.9 . . ?
C54 C53 C52 119.1(4) . . ?
C54 C53 H53 120.4 . . ?
C52 C53 H53 120.4 . . ?
N5 C54 C53 122.5(4) . . ?
N5 C54 C60 112.8(3) . . ?
C53 C54 C60 124.6(4) . . ?
N6 C60 N60 109.3(3) . . ?
N6 C60 C54 121.2(3) . . ?
N60 C60 C54 129.5(3) . . ?
N61 C61 N60 109.8(3) . . ?
N61 C61 C62 123.5(3) . . ?
N60 C61 C62 126.7(3) . . ?
N63 C62 C67 122.7(4) . . ?
N63 C62 C61 118.6(4) . . ?
C67 C62 C61 118.7(4) . . ?
N63 C64 C65 125.2(5) . . ?
N63 C64 H64 117.4 . . ?
C65 C64 H64 117.4 . . ?
C66 C65 C64 117.5(4) . . ?
C66 C65 H65 121.3 . . ?
C64 C65 H65 121.3 . . ?
C65 C66 C67 120.6(5) . . ?
C65 C66 H66 119.7 . . ?
C67 C66 H66 119.7 . . ?
C66 C67 C62 117.9(5) . . ?
C66 C67 H67 121.0 . . ?
C62 C67 H67 121.1 . . ?
O14 Cl1 O13 109.7 . . ?
O14 Cl1 O12 109.5 . . ?
O13 Cl1 O12 109.4 . . ?
O14 Cl1 O11 109.5 . . ?
O13 Cl1 O11 109.5 . . ?
O12 Cl1 O11 109.2 . . ?
O21 Cl2 O24 109.76(9) . . ?
O21 Cl2 O22A 126.0(7) . . ?
O24 Cl2 O22A 123.3(7) . . ?
O21 Cl2 O24A 96.5(6) . . ?
O24 Cl2 O24A 49.6(4) . . ?
O22A Cl2 O24A 109.56(9) . . ?
O21 Cl2 O23A 104.5(5) . . ?
O24 Cl2 O23A 59.9(4) . . ?
O22A Cl2 O23A 109.59(9) . . ?
O24A Cl2 O23A 109.43(9) . . ?
O21 Cl2 O21A 17.4(7) . . ?
O24 Cl2 O21A 126.9(7) . . ?
O22A Cl2 O21A 109.45(9) . . ?
O24A Cl2 O21A 109.36(9) . . ?
O23A Cl2 O21A 109.43(9) . . ?
O21 Cl2 O23 109.53(9) . . ?
O24 Cl2 O23 109.48(9) . . ?
O22A Cl2 O23 63.3(5) . . ?
O24A Cl2 O23 152.0(6) . . ?
O23A Cl2 O23 54.9(5) . . ?
O21A Cl2 O23 98.3(6) . . ?
O21 Cl2 O22 109.52(9) . . ?
O24 Cl2 O22 109.46(9) . . ?
O22A Cl2 O22 45.8(5) . . ?
O24A Cl2 O22 69.9(5) . . ?
O23A Cl2 O22 145.8(5) . . ?
O21A Cl2 O22 102.4(5) . . ?
O23 Cl2 O22 109.07(9) . . ?
O22A O22 Cl2 66.9(3) . . ?
O22A O22 O24A 114.7(4) . . ?
Cl2 O22 O24A 55.0(2) . . ?
O23A O23 Cl2 62.5(3) . . ?
O23A O23 O22A 111.7(5) . . ?
Cl2 O23 O22A 58.3(3) . . ?
O24A O24 O23A 125.35(13) . . ?
O24A O24 Cl2 65.3(2) . . ?
O23A O24 Cl2 60.1(2) . . ?
O22 O22A Cl2 67.3(3) . . ?
O22 O22A O23 125.69(12) . . ?
Cl2 O22A O23 58.5(3) . . ?
O23 O23A O24 116.4(4) . . ?
O23 O23A Cl2 62.6(2) . . ?
O24 O23A Cl2 60.0(2) . . ?
O24 O24A Cl2 65.1(2) . . ?
O24 O24A O22 109.7(6) . . ?
Cl2 O24A O22 55.1(3) . . ?

loop_
_geom_bond_atom_site_label_1
_geom_bond_atom_site_label_2
_geom_bond_distance
_geom_bond_site_symmetry_2
_geom_bond_publ_flag
Fe1 N2 2.167(3) . ?
Fe1 N3 2.178(4) . ?
Fe1 N4 2.179(4) . ?
Fe1 N6 2.184(3) . ?
Fe1 N1 2.233(3) . ?
Fe1 N5 2.252(3) . ?
N1 C45 1.490(6) . ?
N1 C20 1.500(6) . ?
N1 C32 1.504(6) . ?
N2 C22 1.436(6) . ?
N2 H2A 0.9000 . ?
N2 H2B 0.9000 . ?
N2 H22C 1.4696 . ?
N3 C30 1.480(6) . ?
N3 H3A 0.9000 . ?
N3 H3B 0.9000 . ?
N4 C40 1.347(6) . ?
N4 C44 1.353(5) . ?
N5 C50 1.341(5) . ?
N5 C54 1.347(5) . ?
N6 C60 1.300(5) . ?
N6 N61 1.377(4) . ?
N60 C60 1.358(5) . ?
N60 C61 1.371(5) . ?
N60 N600 1.414(4) . ?
N61 C61 1.315(5) . ?
N63 C62 1.339(5) . ?
N63 C64 1.340(6) . ?
N600 H60A 0.8600 . ?
N600 H60B 0.8600 . ?
C20 C21A 1.5397(11) . ?
C20 C21B 1.5400(11) . ?
C20 H20A 0.9699 . ?
C20 H20B 0.9699 . ?
C20 H20C 0.9706 . ?
C20 H20D 0.9704 . ?
C21A C21B 1.376(14) . ?
C21A C22 1.5395(11) . ?
C21A H20A 0.6324 . ?
C21A H20D 0.9902 . ?
C21A H21A 0.9701 . ?
C21A H21B 0.9713 . ?
C21A H21D 1.2436 . ?
C21A H22C 1.2137 . ?
C21A H22B 1.1456 . ?
C21B C22 1.5393(11) . ?
C21B H20A 1.0644 . ?
C21B H21C 0.9702 . ?
C21B H21D 0.9705 . ?
C22 H21C 1.2688 . ?
C22 H22C 0.9708 . ?
C22 H22D 0.9699 . ?
C22 H22A 0.9697 . ?
C22 H22B 0.9705 . ?
C30 C31 1.496(8) . ?
C30 H30A 0.9700 . ?
C30 H30B 0.9700 . ?
C31 C32 1.509(7) . ?
C31 H31A 0.9700 . ?
C31 H31B 0.9700 . ?
C32 H32A 0.9700 . ?
C32 H32B 0.9700 . ?
C40 C41 1.386(8) . ?
C40 H40 0.9300 . ?
C41 C42 1.345(8) . ?
C41 H41 0.9300 . ?
C42 C43 1.357(9) . ?
C42 H42 0.9300 . ?
C43 C44 1.385(7) . ?
C43 H43 0.9300 . ?
C44 C45 1.486(7) . ?
C45 H45A 0.9700 . ?
C45 H45B 0.9700 . ?
C50 C51 1.366(6) . ?
C50 H50 0.9300 . ?
C51 C52 1.361(7) . ?
C51 H51 0.9300 . ?
C52 C53 1.387(6) . ?
C52 H52 0.9300 . ?
C53 C54 1.375(6) . ?
C53 H53 0.9300 . ?
C54 C60 1.472(5) . ?
C61 C62 1.463(5) . ?
C62 C67 1.401(6) . ?
C64 C65 1.369(8) . ?
C64 H64 0.9300 . ?
C65 C66 1.355(8) . ?
C65 H65 0.9300 . ?
C66 C67 1.374(6) . ?
C66 H66 0.9300 . ?
C67 H67 0.9300 . ?
Cl1 O14 1.3764 . ?
Cl1 O13 1.3777 . ?
Cl1 O12 1.3795 . ?
Cl1 O11 1.3798 . ?
Cl2 O21 1.3762(10) . ?
Cl2 O24 1.3766(10) . ?
Cl2 O22A 1.3771(10) . ?
Cl2 O24A 1.3787(10) . ?
Cl2 O23A 1.3782(10) . ?
Cl2 O21A 1.3793(9) . ?
Cl2 O23 1.3802(10) . ?
Cl2 O22 1.3804(10) . ?
O22 O22A 1.073(11) . ?
O22 O24A 1.581(10) . ?
O23 O23A 1.272(10) . ?
O23 O22A 1.447(11) . ?
O24 O24A 1.155(10) . ?
O24 O23A 1.376(9) . ?
